data_2224471
loop_
_publ_author_name
'Gowda, B. Thimme'
'Foro, Sabine'
'Suchetan, P. A.'
'Fuess, Hartmut'

_publ_section_title
;
 2,2,2-Tribromo-<i>N</i>-(3-methylphenyl)acetamide
;
_journal_coeditor_code TK2583
_journal_issue 12
_journal_name_full 'Acta Crystallographica Section E'
_journal_page_first o3242
_journal_paper_doi 10.1107/S160053680905048X
_journal_volume 65
_journal_year 2009
_chemical_formula_iupac 'C9 H8 Br3 N O'
_chemical_formula_moiety 'C9 H8 Br3 N O'
_chemical_formula_sum 'C9 H8 Br3 N O'
_chemical_formula_weight 385.89
_chemical_name_systematic
;
2,2,2-Tribromo-<i>N</i>-(3-methylphenyl)acetamide
;
_space_group_IT_number 14
_symmetry_cell_setting monoclinic
_symmetry_space_group_name_Hall '-P 2yn'
_symmetry_space_group_name_H-M 'P 1 21/n 1'
_atom_sites_solution_hydrogens geom
_atom_sites_solution_primary direct
_atom_sites_solution_secondary difmap
_audit_creation_method SHELXL-97
_cell_angle_alpha 90
_cell_angle_beta 100.230(10)
_cell_angle_gamma 90
_cell_formula_units_Z 8
_cell_length_a 11.3600(10)
_cell_length_b 10.2800(10)
_cell_length_c 20.298(3)
_cell_measurement_reflns_used 25
_cell_measurement_temperature 299(2)
_cell_measurement_theta_max 20.6
_cell_measurement_theta_min 4.9
_cell_volume 2332.7(5)
_computing_cell_refinement 'CAD-4-PC (Enraf--Nonius, 1996)'
_computing_data_collection 'CAD-4-PC (Enraf--Nonius, 1996)'
_computing_data_reduction 'REDU4 (Stoe & Cie, 1987)'
_computing_molecular_graphics 'PLATON (Spek, 2009)'
_computing_publication_material 'SHELXL97 (Sheldrick, 2008)'
_computing_structure_refinement 'SHELXL97 (Sheldrick, 2008)'
_computing_structure_solution 'SHELXS97 (Sheldrick, 2008)'
_diffrn_ambient_temperature 299(2)
_diffrn_measured_fraction_theta_full 0.996
_diffrn_measured_fraction_theta_max 0.996
_diffrn_measurement_device_type 'Enraf--Nonius CAD-4'
_diffrn_measurement_method \w/2\q
_diffrn_radiation_monochromator graphite
_diffrn_radiation_source 'fine-focus sealed tube'
_diffrn_radiation_type CuK\a
_diffrn_radiation_wavelength 1.54180
_diffrn_reflns_av_R_equivalents 0.059
_diffrn_reflns_av_sigmaI/netI 0.043
_diffrn_reflns_limit_h_max 1
_diffrn_reflns_limit_h_min -13
_diffrn_reflns_limit_k_max 0
_diffrn_reflns_limit_k_min -12
_diffrn_reflns_limit_l_max 24
_diffrn_reflns_limit_l_min -23
_diffrn_reflns_number 4358
_diffrn_reflns_theta_full 67.0
_diffrn_reflns_theta_max 67.0
_diffrn_reflns_theta_min 4.2
_diffrn_standards_decay_% 1.0
_diffrn_standards_interval_time 120
_diffrn_standards_number 3
_exptl_absorpt_coefficient_mu 12.583
_exptl_absorpt_correction_T_max 0.433
_exptl_absorpt_correction_T_min 0.127
_exptl_absorpt_correction_type psi-scan
_exptl_absorpt_process_details '(North <i>et al.</i>,  1968)'
_exptl_crystal_colour colourless
_exptl_crystal_density_diffrn 2.198
_exptl_crystal_density_method 'not measured'
_exptl_crystal_description rod
_exptl_crystal_F_000 1456
_exptl_crystal_size_max 0.28
_exptl_crystal_size_mid 0.13
_exptl_crystal_size_min 0.08
_refine_diff_density_max 1.60
_refine_diff_density_min -1.66
_refine_ls_extinction_method none
_refine_ls_goodness_of_fit_ref 1.04
_refine_ls_hydrogen_treatment constr
_refine_ls_matrix_type full
_refine_ls_number_parameters 255
_refine_ls_number_reflns 4147
_refine_ls_number_restraints 0
_refine_ls_restrained_S_all 1.04
_refine_ls_R_factor_all 0.112
_refine_ls_R_factor_gt 0.080
_refine_ls_shift/su_max_lt 0.001
_refine_ls_shift/su_mean 0.000
_refine_ls_structure_factor_coef Fsqd
_refine_ls_weighting_details 'calc w=1/[\s^2^(Fo^2^)+(0.1741P)^2^+2.28P] where P=(Fo^2^+2Fc^2^)/3'
_refine_ls_weighting_scheme calc
_refine_ls_wR_factor_gt 0.224
_refine_ls_wR_factor_ref 0.249
_reflns_number_gt 2939
_reflns_number_total 4147
_reflns_threshold_expression I>2\s(I)
_cod_data_source_file tk2583.cif
_cod_data_source_block I
_cod_original_sg_symbol_H-M 'P 21/n'
_cod_database_code 2224471
_cod_database_fobs_code 2224471

loop_
_symmetry_equiv_pos_as_xyz
'x, y, z'
'-x+1/2, y+1/2, -z+1/2'
'-x, -y, -z'
'x-1/2, -y-1/2, z-1/2'

loop_
_atom_site_type_symbol
_atom_site_label
_atom_site_fract_x
_atom_site_fract_y
_atom_site_fract_z
_atom_site_U_iso_or_equiv
_atom_site_adp_type
_atom_site_calc_flag
_atom_site_refinement_flags
_atom_site_occupancy
_atom_site_disorder_assembly
_atom_site_disorder_group
C C1 0.6706(9) 0.5084(11) -0.0373(5) 0.042(2) Uani d . 1 . .
C C2 0.6595(10) 0.4132(11) -0.0870(5) 0.049(3) Uani d . 1 . .
H H2 0.7156 0.3465 -0.0832 0.059 Uiso calc R 1 . .
C C3 0.5676(11) 0.4153(13) -0.1414(6) 0.059(3) Uani d . 1 . .
C C4 0.4854(11) 0.5134(15) -0.1451(7) 0.068(3) Uani d . 1 . .
H H4 0.4246 0.5196 -0.1822 0.082 Uiso calc R 1 . .
C C5 0.4922(13) 0.6036(15) -0.0939(8) 0.078(4) Uani d . 1 . .
H H5 0.4324 0.6660 -0.0959 0.094 Uiso calc R 1 . .
C C6 0.5834(11) 0.6036(12) -0.0409(7) 0.060(3) Uani d . 1 . .
H H6 0.5874 0.6663 -0.0076 0.072 Uiso calc R 1 . .
C C7 0.8238(9) 0.4032(9) 0.0454(5) 0.038(2) Uani d . 1 . .
C C8 0.9316(9) 0.4273(9) 0.1025(5) 0.041(2) Uani d . 1 . .
C C9 0.5614(13) 0.3160(14) -0.1948(6) 0.068(4) Uani d . 1 . .
H H9A 0.5043 0.2503 -0.1886 0.082 Uiso calc R 1 . .
H H9B 0.6387 0.2768 -0.1928 0.082 Uiso calc R 1 . .
H H9C 0.5373 0.3565 -0.2377 0.082 Uiso calc R 1 . .
Br Br1 1.01398(11) 0.58885(12) 0.09396(6) 0.0534(4) Uani d . 1 . .
Br Br2 0.86902(12) 0.42753(12) 0.18531(5) 0.0544(4) Uani d . 1 . .
Br Br3 1.04582(12) 0.28886(14) 0.10312(7) 0.0645(4) Uani d . 1 . .
N N1 0.7674(7) 0.5085(8) 0.0170(4) 0.0396(18) Uani d . 1 . .
H H1N 0.7923 0.5829 0.0332 0.047 Uiso calc R 1 . .
O O1 0.7944(8) 0.2926(7) 0.0314(4) 0.055(2) Uani d . 1 . .
C C10 0.1952(9) -0.0100(10) 0.0500(5) 0.041(2) Uani d . 1 . .
C C11 0.2737(10) 0.0681(10) 0.0959(5) 0.047(2) Uani d . 1 . .
H H11 0.3299 0.1209 0.0808 0.056 Uiso calc R 1 . .
C C12 0.2665(13) 0.0654(12) 0.1619(5) 0.060(3) Uani d . 1 . .
C C13 0.1874(14) -0.0199(13) 0.1849(6) 0.070(4) Uani d . 1 . .
H H13 0.1880 -0.0289 0.2305 0.084 Uiso calc R 1 . .
C C14 0.1082(14) -0.0910(12) 0.1392(7) 0.068(4) Uani d . 1 . .
H H14 0.0501 -0.1408 0.1543 0.082 Uiso calc R 1 . .
C C15 0.1128(12) -0.0905(11) 0.0720(6) 0.056(3) Uani d . 1 . .
H H15 0.0619 -0.1428 0.0422 0.067 Uiso calc R 1 . .
C C16 0.2210(9) 0.0901(9) -0.0539(5) 0.041(2) Uani d . 1 . .
C C17 0.2661(11) 0.0687(11) -0.1209(6) 0.051(3) Uani d . 1 . .
C C18 0.3472(14) 0.1501(18) 0.2107(7) 0.084(5) Uani d . 1 . .
H H18A 0.3064 0.2295 0.2174 0.101 Uiso calc R 1 . .
H H18B 0.4184 0.1696 0.1933 0.101 Uiso calc R 1 . .
H H18C 0.3682 0.1052 0.2526 0.101 Uiso calc R 1 . .
Br Br4 0.22259(14) 0.21315(14) -0.17949(7) 0.0697(5) Uani d . 1 . .
Br Br5 0.44004(14) 0.05889(19) -0.09624(9) 0.0877(6) Uani d . 1 . .
Br Br6 0.21012(18) -0.08796(14) -0.16568(7) 0.0792(5) Uani d . 1 . .
N N2 0.2067(9) -0.0130(8) -0.0181(4) 0.047(2) Uani d . 1 . .
H H2N 0.2041 -0.0876 -0.0375 0.056 Uiso calc R 1 . .
O O2 0.2111(8) 0.2020(7) -0.0359(4) 0.0539(19) Uani d . 1 . .

loop_
_atom_site_aniso_label
_atom_site_aniso_U_11
_atom_site_aniso_U_22
_atom_site_aniso_U_33
_atom_site_aniso_U_12
_atom_site_aniso_U_13
_atom_site_aniso_U_23
C1 0.043(5) 0.053(6) 0.031(5) 0.005(5) 0.007(4) 0.005(4)
C2 0.041(5) 0.068(7) 0.035(5) 0.000(5) 0.002(4) 0.003(5)
C3 0.052(6) 0.083(9) 0.041(6) -0.015(6) 0.009(5) 0.008(6)
C4 0.051(7) 0.089(10) 0.059(8) -0.008(7) -0.006(6) 0.007(7)
C5 0.064(8) 0.084(10) 0.083(11) 0.020(8) 0.000(7) 0.020(8)
C6 0.056(7) 0.052(7) 0.070(8) -0.010(5) 0.007(6) 0.005(6)
C7 0.046(5) 0.037(5) 0.031(5) 0.005(4) 0.007(4) 0.004(4)
C8 0.048(6) 0.043(5) 0.030(5) 0.001(4) 0.003(4) 0.002(4)
C9 0.083(9) 0.087(9) 0.033(6) -0.020(7) 0.007(6) -0.004(6)
Br1 0.0538(7) 0.0568(7) 0.0478(7) -0.0096(5) 0.0043(5) -0.0019(5)
Br2 0.0668(8) 0.0680(8) 0.0295(6) 0.0008(6) 0.0110(5) 0.0026(5)
Br3 0.0608(8) 0.0645(8) 0.0660(8) 0.0231(6) 0.0057(6) 0.0021(6)
N1 0.036(4) 0.035(4) 0.045(5) -0.001(3) 0.000(3) 0.002(3)
O1 0.078(5) 0.037(4) 0.043(4) -0.003(4) -0.009(4) -0.003(3)
C10 0.057(6) 0.036(5) 0.031(5) 0.013(4) 0.010(4) 0.003(4)
C11 0.055(6) 0.052(6) 0.033(5) 0.014(5) 0.005(4) 0.002(4)
C12 0.080(8) 0.070(8) 0.026(5) 0.020(6) -0.004(5) -0.004(5)
C13 0.110(11) 0.067(8) 0.037(6) 0.019(8) 0.029(7) -0.001(6)
C14 0.108(11) 0.050(7) 0.059(8) -0.007(7) 0.051(8) 0.004(5)
C15 0.077(8) 0.048(6) 0.046(6) -0.003(6) 0.024(6) -0.010(5)
C16 0.052(6) 0.042(5) 0.028(5) 0.000(4) 0.006(4) -0.007(4)
C17 0.058(7) 0.055(6) 0.043(6) 0.001(5) 0.016(5) 0.005(5)
C18 0.086(10) 0.118(13) 0.042(7) 0.010(9) -0.007(7) -0.016(8)
Br4 0.0915(10) 0.0705(9) 0.0531(8) 0.0183(7) 0.0289(7) 0.0263(6)
Br5 0.0563(8) 0.1225(15) 0.0868(12) 0.0133(8) 0.0192(8) 0.0250(10)
Br6 0.1327(15) 0.0674(9) 0.0405(7) -0.0189(8) 0.0231(8) -0.0114(6)
N2 0.072(6) 0.035(4) 0.035(4) -0.001(4) 0.015(4) -0.003(3)
O2 0.079(5) 0.033(4) 0.050(4) 0.003(4) 0.013(4) 0.002(3)

loop_
_atom_type_symbol
_atom_type_description
_atom_type_scat_dispersion_real
_atom_type_scat_dispersion_imag
_atom_type_scat_source
C C 0.0181 0.0091 'International Tables Vol C Tables 4.2.6.8 and 6.1.1.4'
H H 0.0000 0.0000 'International Tables Vol C Tables 4.2.6.8 and 6.1.1.4'
Br Br -0.6763 1.2805 'International Tables Vol C Tables 4.2.6.8 and 6.1.1.4'
N N 0.0311 0.0180 'International Tables Vol C Tables 4.2.6.8 and 6.1.1.4'
O O 0.0492 0.0322 'International Tables Vol C Tables 4.2.6.8 and 6.1.1.4'

loop_
_geom_angle_atom_site_label_1
_geom_angle_atom_site_label_2
_geom_angle_atom_site_label_3
_geom_angle_site_symmetry_1
_geom_angle_site_symmetry_3
_geom_angle
_geom_angle_publ_flag
C6 C1 C2 . . 119.0(10) ?
C6 C1 N1 . . 119.4(10) ?
C2 C1 N1 . . 121.5(9) ?
C3 C2 C1 . . 121.8(11) ?
C3 C2 H2 . . 119.1 ?
C1 C2 H2 . . 119.1 ?
C4 C3 C2 . . 117.9(12) ?
C4 C3 C9 . . 121.7(12) ?
C2 C3 C9 . . 120.4(12) ?
C3 C4 C5 . . 120.5(12) ?
C3 C4 H4 . . 119.8 ?
C5 C4 H4 . . 119.8 ?
C6 C5 C4 . . 121.9(13) ?
C6 C5 H5 . . 119.1 ?
C4 C5 H5 . . 119.1 ?
C5 C6 C1 . . 118.8(13) ?
C5 C6 H6 . . 120.6 ?
C1 C6 H6 . . 120.6 ?
O1 C7 N1 . . 124.8(9) ?
O1 C7 C8 . . 118.5(8) ?
N1 C7 C8 . . 116.6(8) ?
C7 C8 Br3 . . 109.2(6) ?
C7 C8 Br1 . . 113.8(6) ?
Br3 C8 Br1 . . 107.4(5) ?
C7 C8 Br2 . . 106.6(7) ?
Br3 C8 Br2 . . 110.2(5) ?
Br1 C8 Br2 . . 109.6(5) ?
C3 C9 H9A . . 109.5 ?
C3 C9 H9B . . 109.5 ?
H9A C9 H9B . . 109.5 ?
C3 C9 H9C . . 109.5 ?
H9A C9 H9C . . 109.5 ?
H9B C9 H9C . . 109.5 ?
C7 N1 C1 . . 125.7(9) ?
C7 N1 H1N . . 117.1 ?
C1 N1 H1N . . 117.1 ?
C15 C10 N2 . . 119.4(9) ?
C15 C10 C11 . . 120.6(10) ?
N2 C10 C11 . . 119.9(10) ?
C12 C11 C10 . . 119.7(12) ?
C12 C11 H11 . . 120.1 ?
C10 C11 H11 . . 120.1 ?
C11 C12 C13 . . 119.9(12) ?
C11 C12 C18 . . 120.2(14) ?
C13 C12 C18 . . 119.8(12) ?
C14 C13 C12 . . 119.3(11) ?
C14 C13 H13 . . 120.3 ?
C12 C13 H13 . . 120.3 ?
C15 C14 C13 . . 122.0(12) ?
C15 C14 H14 . . 119.0 ?
C13 C14 H14 . . 119.0 ?
C14 C15 C10 . . 118.1(11) ?
C14 C15 H15 . . 120.9 ?
C10 C15 H15 . . 120.9 ?
O2 C16 N2 . . 124.8(9) ?
O2 C16 C17 . . 117.3(9) ?
N2 C16 C17 . . 117.6(9) ?
C16 C17 Br6 . . 113.8(7) ?
C16 C17 Br4 . . 110.2(7) ?
Br6 C17 Br4 . . 109.5(6) ?
C16 C17 Br5 . . 105.0(7) ?
Br6 C17 Br5 . . 108.4(6) ?
Br4 C17 Br5 . . 109.7(6) ?
C12 C18 H18A . . 109.5 ?
C12 C18 H18B . . 109.5 ?
H18A C18 H18B . . 109.5 ?
C12 C18 H18C . . 109.5 ?
H18A C18 H18C . . 109.5 ?
H18B C18 H18C . . 109.5 ?
C16 N2 C10 . . 124.5(8) ?
C16 N2 H2N . . 117.7 ?
C10 N2 H2N . . 117.7 ?

loop_
_geom_bond_atom_site_label_1
_geom_bond_atom_site_label_2
_geom_bond_site_symmetry_2
_geom_bond_distance
_geom_bond_publ_flag
C1 C6 . 1.385(16) ?
C1 C2 . 1.394(15) ?
C1 N1 . 1.412(12) ?
C2 C3 . 1.379(16) ?
C2 H2 . 0.9300 ?
C3 C4 . 1.367(19) ?
C3 C9 . 1.482(17) ?
C4 C5 . 1.38(2) ?
C4 H4 . 0.9300 ?
C5 C6 . 1.354(18) ?
C5 H5 . 0.9300 ?
C6 H6 . 0.9300 ?
C7 O1 . 1.205(12) ?
C7 N1 . 1.336(12) ?
C7 C8 . 1.548(14) ?
C8 Br3 . 1.925(10) ?
C8 Br1 . 1.929(10) ?
C8 Br2 . 1.938(10) ?
C9 H9A . 0.9600 ?
C9 H9B . 0.9600 ?
C9 H9C . 0.9600 ?
N1 H1N . 0.8600 ?
C10 C15 . 1.382(16) ?
C10 N2 . 1.411(12) ?
C10 C11 . 1.419(15) ?
C11 C12 . 1.357(15) ?
C11 H11 . 0.9300 ?
C12 C13 . 1.39(2) ?
C12 C18 . 1.503(18) ?
C13 C14 . 1.38(2) ?
C13 H13 . 0.9300 ?
C14 C15 . 1.373(16) ?
C14 H14 . 0.9300 ?
C15 H15 . 0.9300 ?
C16 O2 . 1.218(12) ?
C16 N2 . 1.311(13) ?
C16 C17 . 1.553(14) ?
C17 Br6 . 1.902(12) ?
C17 Br4 . 1.912(11) ?
C17 Br5 . 1.953(12) ?
C18 H18A . 0.9600 ?
C18 H18B . 0.9600 ?
C18 H18C . 0.9600 ?
N2 H2N . 0.8600 ?

loop_
_geom_hbond_atom_site_label_D
_geom_hbond_atom_site_label_H
_geom_hbond_atom_site_label_A
_geom_hbond_site_symmetry_A
_geom_hbond_distance_DH
_geom_hbond_distance_HA
_geom_hbond_distance_DA
_geom_hbond_angle_DHA
N1 H1N O2 3_665 0.86 2.21 3.005(11) 153
N1 H1N Br1 . 0.86 2.60 3.068(8) 115
N2 H2N O1 3_655 0.86 2.11 2.886(11) 150
N2 H2N Br6 . 0.86 2.61 3.100(8) 117

loop_
_geom_torsion_atom_site_label_1
_geom_torsion_atom_site_label_2
_geom_torsion_atom_site_label_3
_geom_torsion_atom_site_label_4
_geom_torsion_site_symmetry_1
_geom_torsion_site_symmetry_2
_geom_torsion_site_symmetry_3
_geom_torsion_site_symmetry_4
_geom_torsion
_geom_torsion_publ_flag
C6 C1 C2 C3 . . . . 3.6(17) ?
N1 C1 C2 C3 . . . . -177.6(10) ?
C1 C2 C3 C4 . . . . -1.0(17) ?
C1 C2 C3 C9 . . . . 177.3(10) ?
C2 C3 C4 C5 . . . . -3(2) ?
C9 C3 C4 C5 . . . . 178.9(12) ?
C3 C4 C5 C6 . . . . 4(2) ?
C4 C5 C6 C1 . . . . -2(2) ?
C2 C1 C6 C5 . . . . -2.3(18) ?
N1 C1 C6 C5 . . . . 178.9(11) ?
O1 C7 C8 Br3 . . . . 33.1(12) ?
N1 C7 C8 Br3 . . . . -149.3(7) ?
O1 C7 C8 Br1 . . . . 153.1(8) ?
N1 C7 C8 Br1 . . . . -29.2(11) ?
O1 C7 C8 Br2 . . . . -86.0(10) ?
N1 C7 C8 Br2 . . . . 91.6(9) ?
O1 C7 N1 C1 . . . . -5.2(17) ?
C8 C7 N1 C1 . . . . 177.3(9) ?
C6 C1 N1 C7 . . . . 146.8(11) ?
C2 C1 N1 C7 . . . . -32.0(15) ?
C15 C10 C11 C12 . . . . -1.1(16) ?
N2 C10 C11 C12 . . . . -176.5(10) ?
C10 C11 C12 C13 . . . . 4.1(17) ?
C10 C11 C12 C18 . . . . -178.5(11) ?
C11 C12 C13 C14 . . . . -7(2) ?
C18 C12 C13 C14 . . . . 175.8(13) ?
C12 C13 C14 C15 . . . . 7(2) ?
C13 C14 C15 C10 . . . . -4(2) ?
N2 C10 C15 C14 . . . . 176.3(11) ?
C11 C10 C15 C14 . . . . 0.9(17) ?
O2 C16 C17 Br6 . . . . -151.8(9) ?
N2 C16 C17 Br6 . . . . 34.1(13) ?
O2 C16 C17 Br4 . . . . -28.4(13) ?
N2 C16 C17 Br4 . . . . 157.5(8) ?
O2 C16 C17 Br5 . . . . 89.7(10) ?
N2 C16 C17 Br5 . . . . -84.4(10) ?
O2 C16 N2 C10 . . . . -9.8(18) ?
C17 C16 N2 C10 . . . . 163.8(10) ?
C15 C10 N2 C16 . . . . 139.2(11) ?
C11 C10 N2 C16 . . . . -45.4(15) ?
